data_4341156
loop_
_publ_author_name
'Forbes, Scott'
'Tseng, Yu-Chih'
'Mozharivskyj, Yurij'

_publ_section_title
;
 Crystal Cluster Growth and Physical Properties of the EuSbSe3 and EuBiSe3
 Phases.
;
_journal_issue 3
_journal_name_full 'Inorganic chemistry'
_journal_page_first 815
_journal_page_last 820
_journal_paper_doi 10.1021/ic501808y
_journal_volume 54
_journal_year 2015
_chemical_formula_sum 'Eu Sb Se3'
_chemical_formula_weight 510.59
_chemical_name_systematic
; 
 ? 
;
_space_group_IT_number 19
_symmetry_cell_setting orthorhombic
_symmetry_space_group_name_Hall 'P 2ac 2ab'
_symmetry_space_group_name_H-M 'P 21 21 21'
_atom_sites_solution_hydrogens none
_atom_sites_solution_primary direct
_atom_sites_solution_secondary difmap
_audit_creation_method SHELXL-97
_cell_angle_alpha 90.00
_cell_angle_beta 90.00
_cell_angle_gamma 90.00
_cell_formula_units_Z 16
_cell_length_a 32.922(7)
_cell_length_b 15.407(3)
_cell_length_c 4.2573(9)
_cell_measurement_reflns_used 25776
_cell_measurement_temperature 293(2)
_cell_measurement_theta_max 34.60
_cell_measurement_theta_min 2.25
_cell_volume 2159.4(8)
_computing_cell_refinement X-Area
_computing_data_collection X-Area
_computing_data_reduction X-Red32
_computing_publication_material 'SHELXL-97 (Sheldrick, 1997)'
_computing_structure_refinement 'SHELXL-97 (Sheldrick, 1997)'
_computing_structure_solution 'SHELXS-97 (Sheldrick, 1990)'
_diffrn_ambient_temperature 293(2)
_diffrn_measured_fraction_theta_full 0.992
_diffrn_measured_fraction_theta_max 0.992
_diffrn_measurement_device_type STOE
_diffrn_measurement_method Omega/Phi
_diffrn_radiation_monochromator graphite
_diffrn_radiation_source 'fine-focus sealed tube'
_diffrn_radiation_type MoK\a
_diffrn_radiation_wavelength 0.71073
_diffrn_reflns_av_R_equivalents 0.0722
_diffrn_reflns_av_sigmaI/netI 0.0778
_diffrn_reflns_limit_h_max 52
_diffrn_reflns_limit_h_min -49
_diffrn_reflns_limit_k_max 24
_diffrn_reflns_limit_k_min -24
_diffrn_reflns_limit_l_max 6
_diffrn_reflns_limit_l_min -6
_diffrn_reflns_number 25716
_diffrn_reflns_theta_full 34.62
_diffrn_reflns_theta_max 34.62
_diffrn_reflns_theta_min 2.28
_exptl_absorpt_coefficient_mu 36.566
_exptl_absorpt_correction_T_max 0.2663
_exptl_absorpt_correction_T_min 0.0953
_exptl_absorpt_correction_type numerical
_exptl_absorpt_process_details 'STOE & Cie GmbH, 2004'
_exptl_crystal_colour Black
_exptl_crystal_density_diffrn 6.282
_exptl_crystal_density_method 'not measured'
_exptl_crystal_description Block
_exptl_crystal_F_000 3456
_exptl_crystal_size_max 0.1252
_exptl_crystal_size_mid 0.0582
_exptl_crystal_size_min 0.0547
_refine_diff_density_max 3.106
_refine_diff_density_min -2.809
_refine_diff_density_rms 0.982
_refine_ls_abs_structure_details 'Flack H D (1983), Acta Cryst. A39, 876-881'
_refine_ls_abs_structure_Flack 0.0(2)
_refine_ls_extinction_coef 0.00238(14)
_refine_ls_extinction_expression Fc^*^=kFc[1+0.001xFc^2^\l^3^/sin(2\q)]^-1/4^
_refine_ls_extinction_method SHELXL
_refine_ls_goodness_of_fit_ref 1.035
_refine_ls_hydrogen_treatment none
_refine_ls_matrix_type full
_refine_ls_number_parameters 183
_refine_ls_number_reflns 8982
_refine_ls_number_restraints 0
_refine_ls_restrained_S_all 1.035
_refine_ls_R_factor_all 0.1096
_refine_ls_R_factor_gt 0.0644
_refine_ls_shift/su_max 0.001
_refine_ls_shift/su_mean 0.000
_refine_ls_structure_factor_coef Fsqd
_refine_ls_weighting_details 'calc w=1/[\s^2^(Fo^2^)+(0.1102P)^2^+0.0000P] where P=(Fo^2^+2Fc^2^)/3'
_refine_ls_weighting_scheme calc
_refine_ls_wR_factor_gt 0.1502
_refine_ls_wR_factor_ref 0.1954
_reflns_number_gt 5849
_reflns_number_total 8982
_reflns_threshold_expression >2sigma(I)
_cod_data_source_file ic501808y_si_002.cif
_cod_data_source_block p212121new
_cod_depositor_comments
;
The following automatic conversions were performed:

'_symmetry_cell_setting' value 'Orthorhombic' changed to
'orthorhombic' according to
/home/saulius/struct/COD-crude-data--automatic-downloads/rss-feeds/ACS/lib/dictionaries/cif_core.dic
dictionary named 'cif_core.dic' version 2.4.2 from
2011-04-26.

'_exptl_absorpt_correction_type' value 'Numerical'
changed to 'numerical' according to
/home/saulius/struct/COD-crude-data--automatic-downloads/rss-feeds/ACS/lib/dictionaries/cif_core.dic
dictionary named 'cif_core.dic' version 2.4.2 from 2011-04-26.

Automatic conversion script
Id: cif_fix_values 2281 2013-09-26 08:29:07Z andrius 

 Adding full bibliography for 4341155--4341156.cif.
;
_cod_original_sg_symbol_H-M P212121
_cod_database_code 4341156

loop_
_symmetry_equiv_pos_as_xyz
'x, y, z'
'-x+1/2, -y, z+1/2'
'-x, y+1/2, -z+1/2'
'x+1/2, -y+1/2, -z'

loop_
_atom_site_label
_atom_site_type_symbol
_atom_site_fract_x
_atom_site_fract_y
_atom_site_fract_z
_atom_site_U_iso_or_equiv
_atom_site_adp_type
_atom_site_occupancy
_atom_site_symmetry_multiplicity
_atom_site_calc_flag
Eu1 Eu 0.57687(2) 0.57073(5) 0.4919(2) 0.02302(17) Uani 1 1 d
Eu2 Eu 0.29634(2) 0.13672(5) 0.0224(3) 0.02290(17) Uani 1 1 d
Eu3 Eu 0.32833(3) 0.78798(6) 0.5551(2) 0.02267(18) Uani 1 1 d
Eu4 Eu 0.54059(3) 0.22258(7) 0.9815(3) 0.0297(2) Uani 1 1 d
Sb1 Sb 0.86339(5) 0.94072(9) 0.9719(4) 0.0374(3) Uani 1 1 d
Sb2 Sb 0.73756(7) 0.87684(9) 0.9601(4) 0.0460(4) Uani 1 1 d
Sb3 Sb 0.52250(4) 0.96392(8) 0.4897(4) 0.0289(2) Uani 1 1 d
Sb4 Sb 0.61290(4) 0.80832(8) 0.9613(4) 0.0303(3) Uani 1 1 d
Se1 Se 0.58106(6) 0.02090(14) 0.9524(8) 0.0403(6) Uani 1 1 d
Se2 Se 0.68110(6) 0.84885(13) 0.4766(8) 0.0393(5) Uani 1 1 d
Se3 Se 0.80231(6) 0.91210(13) 0.4619(10) 0.0461(7) Uani 1 1 d
Se4 Se 0.28669(5) 0.98038(10) 0.5022(5) 0.0234(3) Uani 1 1 d
Se5 Se 0.63569(5) 0.65007(10) 0.9767(5) 0.0218(3) Uani 1 1 d
Se6 Se 0.26018(5) 0.78178(11) 0.0369(4) 0.0226(3) Uani 1 1 d
Se7 Se 0.43817(5) 0.27818(12) 0.0217(6) 0.0292(4) Uani 1 1 d
Se8 Se 0.38876(5) 0.71781(12) 0.0375(5) 0.0241(3) Uani 1 1 d
Se9 Se 0.39998(5) 0.92246(10) 0.5103(5) 0.0240(3) Uani 1 1 d
Se10 Se 0.48937(5) 0.11897(11) 0.4927(5) 0.0237(3) Uani 1 1 d
Se11 Se 0.47598(6) 0.89771(13) 0.9412(6) 0.0340(5) Uani 1 1 d
Se12 Se 0.34301(5) 0.94866(12) 1.1480(4) 0.0226(3) Uani 1 1 d

loop_
_atom_site_aniso_label
_atom_site_aniso_U_11
_atom_site_aniso_U_22
_atom_site_aniso_U_33
_atom_site_aniso_U_23
_atom_site_aniso_U_13
_atom_site_aniso_U_12
Eu1 0.0217(3) 0.0246(3) 0.0228(4) 0.0000(4) -0.0006(3) 0.0002(2)
Eu2 0.0211(3) 0.0250(4) 0.0226(4) 0.0014(4) -0.0001(3) 0.0004(2)
Eu3 0.0209(3) 0.0238(3) 0.0233(4) 0.0018(3) 0.0009(3) 0.0000(3)
Eu4 0.0281(4) 0.0353(4) 0.0257(4) 0.0028(5) -0.0007(4) -0.0027(3)
Sb1 0.0569(8) 0.0245(5) 0.0309(7) 0.0011(6) -0.0098(7) -0.0046(5)
Sb2 0.0840(12) 0.0222(5) 0.0317(8) -0.0014(6) -0.0138(8) 0.0063(7)
Sb3 0.0244(5) 0.0339(5) 0.0284(6) 0.0049(6) 0.0026(5) 0.0038(4)
Sb4 0.0363(6) 0.0230(5) 0.0315(7) -0.0004(5) -0.0043(5) 0.0049(4)
Se1 0.0275(8) 0.0289(9) 0.0645(17) 0.0064(11) 0.0078(11) -0.0023(7)
Se2 0.0320(9) 0.0294(8) 0.0566(15) -0.0006(12) -0.0104(12) 0.0018(7)
Se3 0.0276(9) 0.0246(8) 0.086(2) 0.0020(13) -0.0111(13) 0.0000(6)
Se4 0.0221(6) 0.0213(6) 0.0266(8) 0.0001(8) 0.0002(7) -0.0017(5)
Se5 0.0213(6) 0.0221(6) 0.0220(8) 0.0007(7) -0.0009(7) 0.0023(5)
Se6 0.0217(6) 0.0240(7) 0.0220(8) -0.0001(7) 0.0012(6) -0.0009(5)
Se7 0.0255(7) 0.0277(7) 0.0345(10) 0.0011(10) -0.0019(8) -0.0032(6)
Se8 0.0230(7) 0.0259(7) 0.0234(8) 0.0002(8) -0.0007(6) 0.0028(5)
Se9 0.0235(7) 0.0224(7) 0.0261(8) -0.0015(8) 0.0023(7) -0.0009(5)
Se10 0.0226(6) 0.0258(7) 0.0226(7) 0.0021(8) -0.0003(7) -0.0021(5)
Se11 0.0292(8) 0.0272(8) 0.0456(13) 0.0051(9) 0.0112(9) 0.0019(7)
Se12 0.0218(7) 0.0205(7) 0.0254(8) -0.0006(6) -0.0008(6) -0.0009(6)

loop_
_atom_type_symbol
_atom_type_description
_atom_type_scat_dispersion_real
_atom_type_scat_dispersion_imag
_atom_type_scat_source
Se Se -0.0929 2.2259 'International Tables Vol C Tables 4.2.6.8 and 6.1.1.4'
Sb Sb -0.5866 1.5461 'International Tables Vol C Tables 4.2.6.8 and 6.1.1.4'
Eu Eu -0.1578 3.6682 'International Tables Vol C Tables 4.2.6.8 and 6.1.1.4'

loop_
_geom_angle_atom_site_label_1
_geom_angle_atom_site_label_2
_geom_angle_atom_site_label_3
_geom_angle
_geom_angle_site_symmetry_1
_geom_angle_site_symmetry_3
Se5 Eu1 Se10 142.58(5) . 3_655
Se5 Eu1 Se5 85.79(5) . 1_554
Se10 Eu1 Se5 82.91(6) 3_655 1_554
Se5 Eu1 Se10 82.89(5) . 3_656
Se10 Eu1 Se10 85.45(5) 3_655 3_656
Se5 Eu1 Se10 143.66(5) 1_554 3_656
Se5 Eu1 Se11 127.81(7) . 3_646
Se10 Eu1 Se11 82.88(6) 3_655 3_646
Se5 Eu1 Se11 135.69(6) 1_554 3_646
Se10 Eu1 Se11 76.13(5) 3_656 3_646
Se5 Eu1 Se9 71.99(5) . 3_646
Se10 Eu1 Se9 141.21(5) 3_655 3_646
Se5 Eu1 Se9 125.90(5) 1_554 3_646
Se10 Eu1 Se9 82.74(5) 3_656 3_646
Se11 Eu1 Se9 58.44(6) 3_646 3_646
Se5 Eu1 Se9 125.24(5) . 3_645
Se10 Eu1 Se9 83.95(6) 3_655 3_645
Se5 Eu1 Se9 70.71(5) 1_554 3_645
Se10 Eu1 Se9 141.80(5) 3_656 3_645
Se11 Eu1 Se9 66.19(5) 3_646 3_645
Se9 Eu1 Se9 82.95(4) 3_646 3_645
Se5 Eu1 Se7 73.52(5) . 3_655
Se10 Eu1 Se7 69.06(5) 3_655 3_655
Se5 Eu1 Se7 72.55(5) 1_554 3_655
Se10 Eu1 Se7 71.13(5) 3_656 3_655
Se11 Eu1 Se7 137.94(6) 3_646 3_655
Se9 Eu1 Se7 138.75(7) 3_646 3_655
Se9 Eu1 Se7 136.49(7) 3_645 3_655
Se5 Eu1 Se12 81.05(5) . 3_646
Se10 Eu1 Se12 125.54(6) 3_655 3_646
Se5 Eu1 Se12 66.80(5) 1_554 3_646
Se10 Eu1 Se12 143.80(6) 3_656 3_646
Se11 Eu1 Se12 88.62(6) 3_646 3_646
Se9 Eu1 Se12 61.48(5) 3_646 3_646
Se9 Eu1 Se12 44.39(5) 3_645 3_646
Se7 Eu1 Se12 133.11(5) 3_655 3_646
Se5 Eu1 Eu1 132.03(4) . 1_554
Se10 Eu1 Eu1 48.16(4) 3_655 1_554
Se5 Eu1 Eu1 46.24(4) 1_554 1_554
Se10 Eu1 Eu1 133.61(4) 3_656 1_554
Se11 Eu1 Eu1 95.11(5) 3_646 1_554
Se9 Eu1 Eu1 131.35(4) 3_646 1_554
Se9 Eu1 Eu1 48.40(4) 3_645 1_554
Se7 Eu1 Eu1 88.97(5) 3_655 1_554
Se12 Eu1 Eu1 79.58(4) 3_646 1_554
Se5 Eu1 Eu1 47.97(4) . 1_556
Se10 Eu1 Eu1 131.84(4) 3_655 1_556
Se5 Eu1 Eu1 133.76(4) 1_554 1_556
Se10 Eu1 Eu1 46.39(4) 3_656 1_556
Se11 Eu1 Eu1 84.89(5) 3_646 1_556
Se9 Eu1 Eu1 48.65(4) 3_646 1_556
Se9 Eu1 Eu1 131.60(4) 3_645 1_556
Se7 Eu1 Eu1 91.03(5) 3_655 1_556
Se12 Eu1 Eu1 100.42(4) 3_646 1_556
Eu1 Eu1 Eu1 180.00(5) 1_554 1_556
Se5 Eu1 Eu2 46.00(4) . 3_655
Se10 Eu1 Eu2 128.22(5) 3_655 3_655
Se5 Eu1 Eu2 46.03(4) 1_554 3_655
Se10 Eu1 Eu2 128.34(4) 3_656 3_655
Se11 Eu1 Eu2 136.68(5) 3_646 3_655
Se9 Eu1 Eu2 86.96(4) 3_646 3_655
Se9 Eu1 Eu2 85.90(4) 3_645 3_655
Se7 Eu1 Eu2 85.10(4) 3_655 3_655
Se12 Eu1 Eu2 49.80(4) 3_646 3_655
Eu1 Eu1 Eu2 89.19(2) 1_554 3_655
Eu1 Eu1 Eu2 90.81(2) 1_556 3_655
Se6 Eu2 Se5 87.05(6) 2_564 3_645
Se6 Eu2 Se5 151.58(5) 2_564 3_646
Se5 Eu2 Se5 86.90(5) 3_645 3_646
Se6 Eu2 Se6 86.94(5) 2_564 2_565
Se5 Eu2 Se6 151.94(5) 3_645 2_565
Se5 Eu2 Se6 85.48(6) 3_646 2_565
Se6 Eu2 Se4 133.40(5) 2_564 1_545
Se5 Eu2 Se4 124.40(5) 3_645 1_545
Se5 Eu2 Se4 71.31(5) 3_646 1_545
Se6 Eu2 Se4 78.17(5) 2_565 1_545
Se6 Eu2 Se4 72.55(5) 2_564 2_564
Se5 Eu2 Se4 128.48(6) 3_645 2_564
Se5 Eu2 Se4 131.09(6) 3_646 2_564
Se6 Eu2 Se4 75.15(5) 2_565 2_564
Se4 Eu2 Se4 61.02(4) 1_545 2_564
Se6 Eu2 Se4 77.66(5) 2_564 1_544
Se5 Eu2 Se4 69.87(5) 3_645 1_544
Se5 Eu2 Se4 125.60(5) 3_646 1_544
Se6 Eu2 Se4 134.95(5) 2_565 1_544
Se4 Eu2 Se4 82.40(4) 1_545 1_544
Se4 Eu2 Se4 59.88(4) 2_564 1_544
Se6 Eu2 Se12 138.57(6) 2_564 1_544
Se5 Eu2 Se12 80.44(5) 3_645 1_544
Se5 Eu2 Se12 67.24(5) 3_646 1_544
Se6 Eu2 Se12 120.73(6) 2_565 1_544
Se4 Eu2 Se12 44.03(5) 1_545 1_544
Se4 Eu2 Se12 84.83(5) 2_564 1_544
Se4 Eu2 Se12 60.93(5) 1_544 1_544
Se6 Eu2 Se2 74.62(6) 2_564 3_645
Se5 Eu2 Se2 77.04(6) 3_645 3_645
Se5 Eu2 Se2 76.96(6) 3_646 3_645
Se6 Eu2 Se2 74.94(6) 2_565 3_645
Se4 Eu2 Se2 139.58(8) 1_545 3_645
Se4 Eu2 Se2 136.21(5) 2_564 3_645
Se4 Eu2 Se2 137.46(8) 1_544 3_645
Se12 Eu2 Se2 138.38(6) 1_544 3_645
Se6 Eu2 Eu2 47.36(4) 2_564 1_554
Se5 Eu2 Eu2 46.60(4) 3_645 1_554
Se5 Eu2 Eu2 133.50(4) 3_646 1_554
Se6 Eu2 Eu2 134.30(4) 2_565 1_554
Se4 Eu2 Eu2 130.06(4) 1_545 1_554
Se4 Eu2 Eu2 88.50(4) 2_564 1_554
Se4 Eu2 Eu2 47.65(4) 1_544 1_554
Se12 Eu2 Eu2 99.26(4) 1_544 1_554
Se2 Eu2 Eu2 90.07(6) 3_645 1_554
Se6 Eu2 Eu2 132.64(4) 2_564 1_556
Se5 Eu2 Eu2 133.40(4) 3_645 1_556
Se5 Eu2 Eu2 46.50(4) 3_646 1_556
Se6 Eu2 Eu2 45.70(4) 2_565 1_556
Se4 Eu2 Eu2 49.94(4) 1_545 1_556
Se4 Eu2 Eu2 91.50(4) 2_564 1_556
Se4 Eu2 Eu2 132.35(4) 1_544 1_556
Se12 Eu2 Eu2 80.74(4) 1_544 1_556
Se2 Eu2 Eu2 89.93(6) 3_645 1_556
Eu2 Eu2 Eu2 180.00(2) 1_554 1_556
Se6 Eu2 Eu3 47.45(4) 2_564 2_564
Se5 Eu2 Eu3 134.45(5) 3_645 2_564
Se5 Eu2 Eu3 130.86(5) 3_646 2_564
Se6 Eu2 Eu3 45.40(4) 2_565 2_564
Se4 Eu2 Eu3 95.11(4) 1_545 2_564
Se4 Eu2 Eu3 49.32(3) 2_564 2_564
Se4 Eu2 Eu3 97.37(4) 1_544 2_564
Se12 Eu2 Eu3 132.57(4) 1_544 2_564
Se2 Eu2 Eu3 87.02(4) 3_645 2_564
Eu2 Eu2 Eu3 91.867(18) 1_554 2_564
Eu2 Eu2 Eu3 88.133(18) 1_556 2_564
Se6 Eu3 Se8 90.90(6) 1_556 1_556
Se6 Eu3 Se12 121.60(6) 1_556 1_554
Se8 Eu3 Se12 124.31(6) 1_556 1_554
Se6 Eu3 Se9 127.93(6) 1_556 .
Se8 Eu3 Se9 77.62(6) 1_556 .
Se12 Eu3 Se9 46.72(5) 1_554 .
Se6 Eu3 Se6 86.90(5) 1_556 .
Se8 Eu3 Se6 157.51(6) 1_556 .
Se12 Eu3 Se6 74.95(5) 1_554 .
Se9 Eu3 Se6 120.80(6) . .
Se6 Eu3 Se8 157.53(6) 1_556 .
Se8 Eu3 Se8 86.43(5) 1_556 .
Se12 Eu3 Se8 77.43(5) 1_554 .
Se9 Eu3 Se8 73.20(5) . .
Se6 Eu3 Se8 87.11(5) . .
Se6 Eu3 Se3 77.73(7) 1_556 4_466
Se8 Eu3 Se3 81.30(7) 1_556 4_466
Se12 Eu3 Se3 143.97(9) 1_554 4_466
Se9 Eu3 Se3 146.49(6) . 4_466
Se6 Eu3 Se3 76.36(7) . 4_466
Se8 Eu3 Se3 79.81(7) . 4_466
Se6 Eu3 Se4 76.46(5) 1_556 .
Se8 Eu3 Se4 129.71(6) 1_556 .
Se12 Eu3 Se4 45.15(5) 1_554 .
Se9 Eu3 Se4 73.35(5) . .
Se6 Eu3 Se4 71.39(5) . .
Se8 Eu3 Se4 121.71(6) . .
Se3 Eu3 Se4 139.34(6) 4_466 .
Se6 Eu3 Se12 69.19(5) 1_556 .
Se8 Eu3 Se12 71.45(5) 1_556 .
Se12 Eu3 Se12 79.51(5) 1_554 .
Se9 Eu3 Se12 58.95(5) . .
Se6 Eu3 Se12 127.83(5) . .
Se8 Eu3 Se12 130.20(5) . .
Se3 Eu3 Se12 136.09(8) 4_466 .
Se4 Eu3 Se12 58.48(5) . .
Se6 Eu3 Eu3 47.59(4) 1_556 1_556
Se8 Eu3 Eu3 47.79(4) 1_556 1_556
Se12 Eu3 Eu3 124.49(4) 1_554 1_556
Se9 Eu3 Eu3 93.47(4) . 1_556
Se6 Eu3 Eu3 134.49(4) . 1_556
Se8 Eu3 Eu3 134.22(4) . 1_556
Se3 Eu3 Eu3 91.29(8) 4_466 1_556
Se4 Eu3 Eu3 93.94(4) . 1_556
Se12 Eu3 Eu3 44.98(3) . 1_556
Se6 Eu3 Eu3 132.41(4) 1_556 1_554
Se8 Eu3 Eu3 132.21(4) 1_556 1_554
Se12 Eu3 Eu3 55.51(4) 1_554 1_554
Se9 Eu3 Eu3 86.53(4) . 1_554
Se6 Eu3 Eu3 45.51(4) . 1_554
Se8 Eu3 Eu3 45.78(4) . 1_554
Se3 Eu3 Eu3 88.71(8) 4_466 1_554
Se4 Eu3 Eu3 86.06(4) . 1_554
Se12 Eu3 Eu3 135.02(3) . 1_554
Eu3 Eu3 Eu3 180.00(5) 1_556 1_554
Se6 Eu3 Eu2 47.24(4) 1_556 2_565
Se8 Eu3 Eu2 138.07(5) 1_556 2_565
Se12 Eu3 Eu2 85.05(4) 1_554 2_565
Se9 Eu3 Eu2 122.70(4) . 2_565
Se6 Eu3 Eu2 45.57(4) . 2_565
Se8 Eu3 Eu2 132.53(4) . 2_565
Se3 Eu3 Eu2 90.21(5) 4_466 2_565
Se4 Eu3 Eu2 49.37(3) . 2_565
Se12 Eu3 Eu2 87.98(4) . 2_565
Eu3 Eu3 Eu2 91.867(18) 1_556 2_565
Eu3 Eu3 Eu2 88.133(18) 1_554 2_565
Se8 Eu4 Se10 146.57(6) 3_646 .
Se8 Eu4 Se10 86.21(6) 3_646 1_556
Se10 Eu4 Se10 85.01(5) . 1_556
Se8 Eu4 Se8 84.86(5) 3_646 3_645
Se10 Eu4 Se8 85.45(6) . 3_645
Se10 Eu4 Se8 147.50(6) 1_556 3_645
Se8 Eu4 Se11 120.36(6) 3_646 3_646
Se10 Eu4 Se11 88.00(6) . 3_646
Se10 Eu4 Se11 134.25(6) 1_556 3_646
Se8 Eu4 Se11 76.25(5) 3_645 3_646
Se8 Eu4 Se1 72.96(6) 3_646 .
Se10 Eu4 Se1 73.64(6) . .
Se10 Eu4 Se1 76.88(6) 1_556 .
Se8 Eu4 Se1 70.63(6) 3_645 .
Se11 Eu4 Se1 143.02(8) 3_646 .
Se8 Eu4 Se7 134.40(6) 3_646 1_556
Se10 Eu4 Se7 68.61(5) . 1_556
Se10 Eu4 Se7 64.97(5) 1_556 1_556
Se8 Eu4 Se7 137.83(6) 3_645 1_556
Se11 Eu4 Se7 70.40(5) 3_646 1_556
Se1 Eu4 Se7 127.51(5) . 1_556
Se8 Eu4 Se9 67.13(5) 3_646 3_646
Se10 Eu4 Se9 136.76(6) . 3_646
Se10 Eu4 Se9 134.50(6) 1_556 3_646
Se8 Eu4 Se9 68.73(5) 3_645 3_646
Se11 Eu4 Se9 53.26(5) 3_646 3_646
Se1 Eu4 Se9 124.36(5) . 3_646
Se7 Eu4 Se9 108.12(5) 1_556 3_646
Se8 Eu4 Eu4 48.65(4) 3_646 1_556
Se10 Eu4 Eu4 131.87(4) . 1_556
Se10 Eu4 Eu4 46.85(4) 1_556 1_556
Se8 Eu4 Eu4 133.51(4) 3_645 1_556
Se11 Eu4 Eu4 123.17(5) 3_646 1_556
Se1 Eu4 Eu4 92.10(6) . 1_556
Se7 Eu4 Eu4 87.18(4) 1_556 1_556
Se9 Eu4 Eu4 89.45(4) 3_646 1_556
Se8 Eu4 Eu4 131.35(4) 3_646 1_554
Se10 Eu4 Eu4 48.13(4) . 1_554
Se10 Eu4 Eu4 133.15(4) 1_556 1_554
Se8 Eu4 Eu4 46.49(4) 3_645 1_554
Se11 Eu4 Eu4 56.83(5) 3_646 1_554
Se1 Eu4 Eu4 87.90(6) . 1_554
Se7 Eu4 Eu4 92.82(4) 1_556 1_554
Se9 Eu4 Eu4 90.55(4) 3_646 1_554
Eu4 Eu4 Eu4 180.00(5) 1_556 1_554
Se8 Eu4 Eu3 45.44(4) 3_646 3_646
Se10 Eu4 Eu3 128.26(5) . 3_646
Se10 Eu4 Eu3 130.82(4) 1_556 3_646
Se8 Eu4 Eu3 43.58(4) 3_645 3_646
Se11 Eu4 Eu3 87.47(4) 3_646 3_646
Se1 Eu4 Eu3 79.87(4) . 3_646
Se7 Eu4 Eu3 152.61(4) 1_556 3_646
Se9 Eu4 Eu3 44.49(3) 3_646 3_646
Eu4 Eu4 Eu3 92.010(18) 1_556 3_646
Eu4 Eu4 Eu3 87.990(18) 1_554 3_646
Se8 Sb1 Se1 89.99(8) 4_566 2_665
Se8 Sb1 Se1 88.70(8) 4_566 2_664
Se1 Sb1 Se1 95.79(8) 2_665 2_664
Se8 Sb1 Se3 95.20(7) 4_566 1_556
Se1 Sb1 Se3 87.71(10) 2_665 1_556
Se1 Sb1 Se3 174.77(9) 2_664 1_556
Se8 Sb1 Se3 93.82(7) 4_566 .
Se1 Sb1 Se3 176.18(8) 2_665 .
Se1 Sb1 Se3 84.34(10) 2_664 .
Se3 Sb1 Se3 91.90(7) 1_556 .
Se6 Sb2 Se2 92.85(7) 4_566 .
Se6 Sb2 Se2 92.32(8) 4_566 1_556
Se2 Sb2 Se2 96.22(9) . 1_556
Se6 Sb2 Se3 88.29(8) 4_566 .
Se2 Sb2 Se3 88.87(11) . .
Se2 Sb2 Se3 174.83(11) 1_556 .
Se6 Sb2 Se3 87.90(7) 4_566 1_556
Se2 Sb2 Se3 176.87(12) . 1_556
Se2 Sb2 Se3 86.78(10) 1_556 1_556
Se3 Sb2 Se3 88.12(8) . 1_556
Se10 Sb3 Se11 96.09(7) 1_565 .
Se10 Sb3 Se1 89.85(7) 1_565 1_565
Se11 Sb3 Se1 90.45(9) . 1_565
Se10 Sb3 Se11 95.85(7) 1_565 1_554
Se11 Sb3 Se11 98.02(8) . 1_554
Se1 Sb3 Se11 169.21(8) 1_565 1_554
Se5 Sb4 Se7 92.20(7) . 3_655
Se5 Sb4 Se7 89.88(7) . 3_656
Se7 Sb4 Se7 101.30(8) 3_655 3_656
Sb1 Se1 Sb3 90.11(10) 2_664 1_545
Sb1 Se1 Sb1 95.79(8) 2_664 2_665
Sb3 Se1 Sb1 172.40(10) 1_545 2_665
Sb1 Se1 Eu4 95.15(7) 2_664 .
Sb3 Se1 Eu4 92.36(7) 1_545 .
Sb1 Se1 Eu4 91.88(8) 2_665 .
Sb2 Se2 Sb2 96.22(9) . 1_554
Sb2 Se2 Eu2 90.12(7) . 3_655
Sb2 Se2 Eu2 90.23(7) 1_554 3_655
Sb1 Se3 Sb1 91.90(7) 1_554 .
Sb1 Se3 Sb2 178.02(11) 1_554 .
Sb1 Se3 Sb2 89.51(12) . .
Sb1 Se3 Sb2 90.44(12) 1_554 1_554
Sb1 Se3 Sb2 177.28(13) . 1_554
Sb2 Se3 Sb2 88.12(8) . 1_554
Sb1 Se3 Eu3 86.86(8) 1_554 4_566
Sb1 Se3 Eu3 88.77(7) . 4_566
Sb2 Se3 Eu3 91.78(8) . 4_566
Sb2 Se3 Eu3 89.98(8) 1_554 4_566
Se12 Se4 Eu2 71.22(7) 1_554 1_565
Se12 Se4 Eu3 62.80(6) 1_554 .
Eu2 Se4 Eu3 133.59(7) 1_565 .
Se12 Se4 Eu2 122.69(8) 1_554 2_565
Eu2 Se4 Eu2 121.21(6) 1_565 2_565
Eu3 Se4 Eu2 81.31(4) . 2_565
Se12 Se4 Eu2 119.32(7) 1_554 1_566
Eu2 Se4 Eu2 82.40(4) 1_565 1_566
Eu3 Se4 Eu2 125.22(7) . 1_566
Eu2 Se4 Eu2 117.81(6) 2_565 1_566
Sb4 Se5 Eu1 100.20(7) . .
Sb4 Se5 Eu2 104.99(7) . 3_655
Eu1 Se5 Eu2 88.18(6) . 3_655
Sb4 Se5 Eu2 107.06(7) . 3_656
Eu1 Se5 Eu2 152.66(6) . 3_656
Eu2 Se5 Eu2 86.90(5) 3_655 3_656
Sb4 Se5 Eu1 101.92(7) . 1_556
Eu1 Se5 Eu1 85.79(5) . 1_556
Eu2 Se5 Eu1 153.06(6) 3_655 1_556
Eu2 Se5 Eu1 86.52(6) 3_656 1_556
Sb2 Se6 Eu3 104.39(7) 4_466 1_554
Sb2 Se6 Eu2 102.26(7) 4_466 2_565
Eu3 Se6 Eu2 153.35(7) 1_554 2_565
Sb2 Se6 Eu2 102.33(7) 4_466 2_564
Eu3 Se6 Eu2 87.36(5) 1_554 2_564
Eu2 Se6 Eu2 86.94(5) 2_565 2_564
Sb2 Se6 Eu3 103.49(8) 4_466 .
Eu3 Se6 Eu3 86.90(5) 1_554 .
Eu2 Se6 Eu3 86.99(5) 2_565 .
Eu2 Se6 Eu3 154.17(6) 2_564 .
Sb4 Se7 Sb4 101.30(8) 3_645 3_646
Sb4 Se7 Eu1 93.50(6) 3_645 3_645
Sb4 Se7 Eu1 94.92(6) 3_646 3_645
Sb4 Se7 Eu4 127.48(9) 3_645 1_554
Sb4 Se7 Eu4 131.21(8) 3_646 1_554
Eu1 Se7 Eu4 84.50(5) 3_645 1_554
Sb1 Se8 Eu3 96.53(7) 4_466 1_554
Sb1 Se8 Eu4 105.99(7) 4_466 3_656
Eu3 Se8 Eu4 157.48(7) 1_554 3_656
Sb1 Se8 Eu3 97.52(7) 4_466 .
Eu3 Se8 Eu3 86.43(5) 1_554 .
Eu4 Se8 Eu3 90.21(6) 3_656 .
Sb1 Se8 Eu4 104.21(7) 4_466 3_655
Eu3 Se8 Eu4 90.06(6) 1_554 3_655
Eu4 Se8 Eu4 84.86(5) 3_656 3_655
Eu3 Se8 Eu4 158.25(7) . 3_655
Se12 Se9 Eu3 64.82(6) 1_554 .
Se12 Se9 Eu1 118.57(7) 1_554 3_656
Eu3 Se9 Eu1 127.39(7) . 3_656
Se12 Se9 Eu1 69.39(7) 1_554 3_655
Eu3 Se9 Eu1 133.23(7) . 3_655
Eu1 Se9 Eu1 82.95(4) 3_656 3_655
Se12 Se9 Eu4 123.57(8) 1_554 3_656
Eu3 Se9 Eu4 81.12(4) . 3_656
Eu1 Se9 Eu4 117.86(6) 3_656 3_656
Eu1 Se9 Eu4 118.56(6) 3_655 3_656
Sb3 Se10 Eu1 94.07(6) 1_545 3_645
Sb3 Se10 Eu4 104.14(7) 1_545 .
Eu1 Se10 Eu4 161.73(7) 3_645 .
Sb3 Se10 Eu1 94.33(6) 1_545 3_646
Eu1 Se10 Eu1 85.45(5) 3_645 3_646
Eu4 Se10 Eu1 91.72(6) . 3_646
Sb3 Se10 Eu4 103.47(7) 1_545 1_554
Eu1 Se10 Eu4 92.18(6) 3_645 1_554
Eu4 Se10 Eu4 85.01(5) . 1_554
Eu1 Se10 Eu4 162.17(7) 3_646 1_554
Sb3 Se11 Sb3 98.02(8) . 1_556
Sb3 Se11 Eu1 93.32(7) . 3_656
Sb3 Se11 Eu1 85.66(6) 1_556 3_656
Sb3 Se11 Eu4 90.84(8) . 3_656
Sb3 Se11 Eu4 142.82(8) 1_556 3_656
Eu1 Se11 Eu4 129.99(8) 3_656 3_656
Se4 Se12 Se9 102.97(10) 1_556 1_556
Se4 Se12 Eu3 72.05(6) 1_556 1_556
Se9 Se12 Eu3 68.46(6) 1_556 1_556
Se4 Se12 Eu1 127.31(8) 1_556 3_656
Se9 Se12 Eu1 66.22(6) 1_556 3_656
Eu3 Se12 Eu1 133.69(6) 1_556 3_656
Se4 Se12 Eu2 64.75(6) 1_556 1_566
Se9 Se12 Eu2 126.59(8) 1_556 1_566
Eu3 Se12 Eu2 136.33(7) 1_556 1_566
Eu1 Se12 Eu2 80.99(5) 3_656 1_566
Se4 Se12 Eu3 118.25(8) 1_556 .
Se9 Se12 Eu3 115.64(8) 1_556 .
Eu3 Se12 Eu3 79.51(5) 1_556 .
Eu1 Se12 Eu3 112.13(6) 3_656 .
Eu2 Se12 Eu3 115.37(6) 1_566 .

loop_
_geom_bond_atom_site_label_1
_geom_bond_atom_site_label_2
_geom_bond_distance
_geom_bond_site_symmetry_2
Eu1 Se5 3.083(2) .
Eu1 Se10 3.092(2) 3_655
Eu1 Se5 3.171(2) 1_554
Eu1 Se10 3.182(2) 3_656
Eu1 Se11 3.196(2) 3_646
Eu1 Se9 3.208(2) 3_646
Eu1 Se9 3.220(2) 3_645
Eu1 Se7 3.235(2) 3_655
Eu1 Se12 3.294(2) 3_646
Eu1 Eu1 4.2573(9) 1_554
Eu1 Eu1 4.2573(9) 1_556
Eu1 Eu2 4.2967(14) 3_655
Eu2 Se6 3.051(2) 2_564
Eu2 Se5 3.093(2) 3_645
Eu2 Se5 3.098(2) 3_646
Eu2 Se6 3.136(2) 2_565
Eu2 Se4 3.174(2) 1_545
Eu2 Se4 3.2764(18) 2_564
Eu2 Se4 3.287(2) 1_544
Eu2 Se12 3.323(2) 1_544
Eu2 Se2 3.351(2) 3_645
Eu2 Eu2 4.2573(9) 1_554
Eu2 Eu2 4.2573(9) 1_556
Eu2 Eu3 4.2673(14) 2_564
Eu3 Se6 3.041(2) 1_556
Eu3 Se8 3.057(2) 1_556
Eu3 Se12 3.060(2) 1_554
Eu3 Se9 3.1454(19) .
Eu3 Se6 3.148(2) .
Eu3 Se8 3.159(2) .
Eu3 Se3 3.200(2) 4_466
Eu3 Se4 3.2735(19) .
Eu3 Se12 3.569(2) .
Eu3 Eu3 4.2573(9) 1_556
Eu3 Eu3 4.2573(9) 1_554
Eu3 Eu2 4.2673(14) 2_565
Eu4 Se8 3.100(2) 3_646
Eu4 Se10 3.118(2) .
Eu4 Se10 3.182(2) 1_556
Eu4 Se8 3.209(2) 3_645
Eu4 Se11 3.289(3) 3_646
Eu4 Se1 3.383(2) .
Eu4 Se7 3.483(2) 1_556
Eu4 Se9 3.649(2) 3_646
Eu4 Eu4 4.2573(9) 1_556
Eu4 Eu4 4.2573(9) 1_554
Eu4 Eu3 4.4344(15) 3_646
Sb1 Se8 2.582(2) 4_566
Sb1 Se1 2.807(3) 2_665
Sb1 Se1 2.930(3) 2_664
Sb1 Se3 2.931(4) 1_556
Sb1 Se3 2.992(4) .
Sb2 Se6 2.555(2) 4_566
Sb2 Se2 2.807(3) .
Sb2 Se2 2.911(4) 1_556
Sb2 Se3 3.056(4) .
Sb2 Se3 3.067(4) 1_556
Sb3 Se10 2.626(2) 1_565
Sb3 Se11 2.661(3) .
Sb3 Se1 2.893(3) 1_565
Sb3 Se11 2.973(3) 1_554
Sb4 Se5 2.552(2) .
Sb4 Se7 2.696(3) 3_655
Sb4 Se7 2.808(3) 3_656
Se1 Sb1 2.807(3) 2_664
Se1 Sb3 2.893(3) 1_545
Se1 Sb1 2.930(3) 2_665
Se2 Sb2 2.911(4) 1_554
Se2 Eu2 3.351(2) 3_655
Se3 Sb1 2.931(4) 1_554
Se3 Sb2 3.067(4) 1_554
Se3 Eu3 3.200(2) 4_566
Se4 Se12 2.440(3) 1_554
Se4 Eu2 3.174(2) 1_565
Se4 Eu2 3.2764(18) 2_565
Se4 Eu2 3.287(2) 1_566
Se5 Eu2 3.093(2) 3_655
Se5 Eu2 3.098(2) 3_656
Se5 Eu1 3.171(2) 1_556
Se6 Sb2 2.555(2) 4_466
Se6 Eu3 3.041(2) 1_554
Se6 Eu2 3.051(2) 2_565
Se6 Eu2 3.136(2) 2_564
Se7 Sb4 2.696(3) 3_645
Se7 Sb4 2.808(3) 3_646
Se7 Eu1 3.235(2) 3_645
Se7 Eu4 3.483(2) 1_554
Se8 Sb1 2.582(2) 4_466
Se8 Eu3 3.057(2) 1_554
Se8 Eu4 3.100(2) 3_656
Se8 Eu4 3.209(2) 3_655
Se9 Se12 2.462(3) 1_554
Se9 Eu1 3.208(2) 3_656
Se9 Eu1 3.220(2) 3_655
Se9 Eu4 3.649(2) 3_656
Se10 Sb3 2.626(2) 1_545
Se10 Eu1 3.092(2) 3_645
Se10 Eu1 3.182(2) 3_646
Se10 Eu4 3.182(2) 1_554
Se11 Sb3 2.973(3) 1_556
Se11 Eu1 3.196(2) 3_656
Se11 Eu4 3.289(3) 3_656
Se12 Se4 2.440(3) 1_556
Se12 Se9 2.462(3) 1_556
Se12 Eu3 3.060(2) 1_556
Se12 Eu1 3.294(2) 3_656
Se12 Eu2 3.323(2) 1_566
